data_7705397
loop_
_publ_author_name
'Kunert, R.'
'Philouze, C.'
'Berthiol, F.'
'Jarjayes, O.'
'Storr, T.'
'Thomas, F.'

_publ_section_title
;
 Distorted copper(ii) radicals with sterically hindered salens: electronic
 structure and aerobic oxidation of alcohols.
;
_journal_issue 37
_journal_name_full 'Dalton transactions (Cambridge, England : 2003)'
_journal_page_first 12990
_journal_page_last 13002
_journal_paper_doi 10.1039/d0dt02524k
_journal_volume 49
_journal_year 2020
_chemical_formula_moiety 'C36 H38 Cu N2 O4, C0.16 H0.32 Cl0.32'
_chemical_formula_sum 'C36.16 H38.32 Cl0.32 Cu N2 O4'
_chemical_formula_weight 639.60
_space_group_crystal_system rhombohedral
_space_group_IT_number 148
_space_group_name_Hall '-P 3*'
_space_group_name_H-M_alt 'R -3 :R'
_atom_sites_solution_hydrogens mixed
_audit_creation_date 2020-07-06
_audit_creation_method
;
Olex2 1.2
(compiled 2014.07.22 svn.r2960 for OlexSys, GUI svn.r4862)
;
_audit_update_record
;
2020-07-07 deposited with the CCDC.	2020-09-03 downloaded from the CCDC.
;
_cell_angle_alpha 115.759(17)
_cell_angle_beta 115.759(17)
_cell_angle_gamma 115.759(17)
_cell_formula_units_Z 6
_cell_length_a 21.012(2)
_cell_length_b 21.012(2)
_cell_length_c 21.012(2)
_cell_measurement_reflns_used 29196
_cell_measurement_temperature 200
_cell_measurement_theta_max 27.497
_cell_measurement_theta_min 2.841
_cell_volume 4814(5)
_computing_cell_refinement EvalCCD
_computing_data_collection Collect
_computing_data_reduction EvalCCD
_computing_molecular_graphics 'Olex2 (Dolomanov et al., 2009)'
_computing_publication_material 'Olex2 (Dolomanov et al., 2009)'
_computing_structure_refinement 'SHELXL-2014/7 (Sheldrick, 2014)'
_diffrn_ambient_temperature 200.0
_diffrn_detector 'CCD area detector'
_diffrn_detector_type 'APEX II'
_diffrn_measured_fraction_theta_full 0.997
_diffrn_measured_fraction_theta_max 0.992
_diffrn_measurement_device '\k-geometry 4 circles diffractometer'
_diffrn_measurement_device_type 'Bruker-AXS-enraf-nonius KappaAPEXII'
_diffrn_measurement_method '\f and \w scans'
_diffrn_radiation_collimation 'Montel optic'
_diffrn_radiation_detector CCD
_diffrn_radiation_monochromator 'Multilayer mirrors'
_diffrn_radiation_probe x-ray
_diffrn_radiation_type MoK\a
_diffrn_radiation_wavelength 0.71073
_diffrn_reflns_av_R_equivalents 0.0780
_diffrn_reflns_av_unetI/netI 0.0726
_diffrn_reflns_Laue_measured_fraction_full 0.997
_diffrn_reflns_Laue_measured_fraction_max 0.992
_diffrn_reflns_limit_h_max 25
_diffrn_reflns_limit_h_min -26
_diffrn_reflns_limit_k_max 23
_diffrn_reflns_limit_k_min -25
_diffrn_reflns_limit_l_max 27
_diffrn_reflns_limit_l_min -27
_diffrn_reflns_number 29196
_diffrn_reflns_point_group_measured_fraction_full 0.997
_diffrn_reflns_point_group_measured_fraction_max 0.992
_diffrn_reflns_theta_full 25.242
_diffrn_reflns_theta_max 27.497
_diffrn_reflns_theta_min 2.841
_diffrn_source 'Incoatec ISG250'
_diffrn_source_target Mo
_diffrn_source_type 'Microfocus sealed tube'
_exptl_absorpt_coefficient_mu 0.748
_exptl_absorpt_correction_T_max 1
_exptl_absorpt_correction_T_min 0.500579
_exptl_absorpt_correction_type multi-scan
_exptl_absorpt_process_details
;
SADABS-2004/1 (Bruker,2004) was used for absorption correction.
R(int) was 0.1998 before and 0.0597 after correction.
The Ratio of minimum to maximum transmission is 0.5006.
The \l/2 correction factor is 0.0015.
;
_exptl_crystal_colour black
_exptl_crystal_colour_primary black
_exptl_crystal_density_diffrn 1.324
_exptl_crystal_description needle
_exptl_crystal_F_000 2014
_exptl_crystal_size_max 0.42
_exptl_crystal_size_mid 0.14
_exptl_crystal_size_min 0.13
_refine_diff_density_max 0.394
_refine_diff_density_min -0.559
_refine_diff_density_rms 0.069
_refine_ls_extinction_method none
_refine_ls_goodness_of_fit_ref 1.093
_refine_ls_hydrogen_treatment constr
_refine_ls_matrix_type full
_refine_ls_number_parameters 429
_refine_ls_number_reflns 7300
_refine_ls_number_restraints 59
_refine_ls_restrained_S_all 1.091
_refine_ls_R_factor_all 0.1152
_refine_ls_R_factor_gt 0.0562
_refine_ls_shift/su_max 0.000
_refine_ls_shift/su_mean 0.000
_refine_ls_structure_factor_coef Fsqd
_refine_ls_weighting_details 'w=1/[\s^2^(Fo^2^)+(0.0349P)^2^+4.6650P] where P=(Fo^2^+2Fc^2^)/3'
_refine_ls_weighting_scheme calc
_refine_ls_wR_factor_gt 0.1054
_refine_ls_wR_factor_ref 0.1343
_reflns_Friedel_coverage 0.000
_reflns_number_gt 4660
_reflns_number_total 7300
_reflns_threshold_expression 'I > 2\s(I)'
_cod_data_source_file d0dt02524k2.cif
_cod_data_source_block sad3
_cod_depositor_comments 'Adding full bibliography for 7705390--7705397.cif.'
_cod_original_cell_volume 4814(2)
_cod_original_sg_symbol_H-M 'R -3:r'
_cod_database_code 7705397
_shelx_space_group_comment
;
The symmetry employed for this shelxl refinement is uniquely defined
by the following loop, which should always be used as a source of
symmetry information in preference to the above space-group names.
They are only intended as comments.
;
_olex2_refinement_description
;
1. Fixed Uiso
 At 1.2 times of:
  All C(H) groups, All C(H,H) groups
 At 1.5 times of:
  All C(H,H,H) groups
2. Restrained distances
 Cl1-C37
 1.8 with sigma of 0.02
 H37A-C37
 0.95 with sigma of 0.02
 H37B-C37
 0.95 with sigma of 0.02
 H37B-H37A
 1.6 with sigma of 0.02
 Cl1-H37B
 2.65 with sigma of 0.02
3. Rigid bond restraints
 O4A, O4B, C36A, C36B
 with sigma for 1-2 distances of 0.01 and sigma for 1-3 distances of 0.01
 C29, O4B, O4A, C36A, C36B
 with sigma for 1-2 distances of 0.01 and sigma for 1-3 distances of 0.01
4. Uiso/Uaniso restraints and constraints
O4B \\sim O4A \\sim C36B \\sim C36A: within 1.7A with sigma of 0.04 and sigma
for terminal atoms of 0.08
O4B \\sim O4A \\sim C36A \\sim C36B \\sim C29: within 1.7A with sigma of 0.04
and sigma for terminal atoms of 0.08
5. Others
 Sof(C36B)=Sof(H36D)=Sof(H36E)=Sof(H36F)=Sof(O4B)=1-FVAR(1)
 Sof(O4A)=Sof(C36A)=Sof(H36A)=Sof(H36B)=Sof(H36C)=FVAR(1)
 Sof(C37)=Sof(H37A)=Sof(H37B)=0.33333*FVAR(3)
 Sof(Cl1)=0.66666*FVAR(3)
6.a Riding coordinates:
 C37(H37A,H37B)
6.b Aromatic/amide H refined with riding coordinates:
 C5(H5), C3(H3), C25(H25), C28(H28), C7(H7), C14(H14), C24(H24), C30(H30),
 C22(H22), C17(H17), C15(H15), C21(H21), C16(H16), C23(H23)
6.c Idealised Me refined as rotating group:
 C11(H11A,H11B,H11C), C9(H9A,H9B,H9C), C10(H10A,H10B,H10C), C34(H34A,H34B,
 H34C), C33(H33A,H33B,H33C), C35(H35A,H35B,H35C), C12(H12A,H12B,H12C),
 C36A(H36A,H36B,H36C), C36B(H36D,H36E,H36F)
;
_shelx_shelxl_version_number 2014/7
_olex2_submission_special_instructions 'No special instructions were received'

loop_
_space_group_symop_operation_xyz
'x, y, z'
'z, x, y'
'y, z, x'
'-x, -y, -z'
'-z, -x, -y'
'-y, -z, -x'

loop_
_atom_site_label
_atom_site_type_symbol
_atom_site_fract_x
_atom_site_fract_y
_atom_site_fract_z
_atom_site_U_iso_or_equiv
_atom_site_adp_type
_atom_site_occupancy
_atom_site_site_symmetry_order
_atom_site_calc_flag
_atom_site_refinement_flags_posn
_atom_site_refinement_flags_adp
_atom_site_refinement_flags_occupancy
_atom_site_disorder_assembly
_atom_site_disorder_group
Cu1 Cu 0.68479(3) 0.81694(3) 0.15142(3) 0.03371(13) Uani 1 1 d . . . . .
O1 O 0.84069(17) 0.94562(18) 0.27384(17) 0.0358(5) Uani 1 1 d . . . . .
N1 N 0.6842(2) 0.7882(2) 0.2277(2) 0.0336(6) Uani 1 1 d . . . . .
N2 N 0.5345(2) 0.7389(2) 0.0503(2) 0.0380(6) Uani 1 1 d . . . . .
O3 O 1.12748(18) 1.22010(18) 0.71481(18) 0.0393(5) Uani 1 1 d . . . . .
O2 O 0.68581(18) 0.8014(2) 0.05684(19) 0.0456(6) Uani 1 1 d . . . . .
O4A O 0.3729(6) 0.5717(5) -0.3675(5) 0.0585(17) Uani 0.712(12) 1 d . U . A 1
C4 C 1.0491(3) 1.1430(3) 0.6021(3) 0.0316(7) Uani 1 1 d . . . . .
C6 C 1.0189(2) 1.1149(2) 0.4619(3) 0.0296(6) Uani 1 1 d . . . . .
C5 C 1.0840(2) 1.1785(2) 0.5697(3) 0.0309(7) Uani 1 1 d . . . . .
H5 H 1.1573 1.2510 0.6258 0.037 Uiso 1 1 calc R . . . .
C3 C 0.9460(2) 1.0389(2) 0.5241(2) 0.0301(6) Uani 1 1 d . . . . .
H3 H 0.9229 1.0125 0.5451 0.036 Uiso 1 1 calc R . . . .
C1 C 0.9064(2) 1.0064(2) 0.3773(2) 0.0285(6) Uani 1 1 d . . . . .
C26 C 0.6072(3) 0.7459(3) -0.0434(3) 0.0369(7) Uani 1 1 d . . . . .
C8 C 1.0610(3) 1.1575(3) 0.4308(3) 0.0353(7) Uani 1 1 d . . . . .
C11 C 1.0528(3) 1.0827(3) 0.3566(3) 0.0449(9) Uani 1 1 d . . . . .
H11A H 1.1000 1.0829 0.3967 0.067 Uiso 1 1 calc GR . . . .
H11B H 1.0771 1.1099 0.3352 0.067 Uiso 1 1 calc GR . . . .
H11C H 0.9760 1.0073 0.2903 0.067 Uiso 1 1 calc GR . . . .
C2 C 0.8732(2) 0.9698(2) 0.4108(2) 0.0282(6) Uani 1 1 d . . . . .
C13 C 0.5915(3) 0.6769(3) 0.1624(3) 0.0367(7) Uani 1 1 d . . . . .
C27 C 0.5008(3) 0.6904(3) -0.0980(3) 0.0391(8) Uani 1 1 d . . . . .
C9 C 0.9939(4) 1.1639(3) 0.3722(4) 0.0506(9) Uani 1 1 d . . . . .
H9A H 0.9166 1.0895 0.3029 0.076 Uiso 1 1 calc GR . . . .
H9B H 1.0235 1.1955 0.3562 0.076 Uiso 1 1 calc GR . . . .
H9C H 0.9983 1.2107 0.4198 0.076 Uiso 1 1 calc GR . . . .
C10 C 1.1839(3) 1.2738(3) 0.5339(3) 0.0557(10) Uani 1 1 d . . . . .
H10A H 1.1932 1.3250 0.5841 0.084 Uiso 1 1 calc GR . . . .
H10B H 1.2080 1.2993 0.5114 0.084 Uiso 1 1 calc GR . . . .
H10C H 1.2285 1.2708 0.5717 0.084 Uiso 1 1 calc GR . . . .
C25 C 0.4745(3) 0.6959(3) -0.0456(3) 0.0406(8) Uani 1 1 d . . . . .
H25 H 0.4045 0.6643 -0.0854 0.049 Uiso 1 1 calc R . . . .
C34 C 0.7728(4) 0.7607(4) -0.0124(4) 0.0649(12) Uani 1 1 d . . . . .
H34A H 0.8442 0.7973 0.0198 0.097 Uiso 1 1 calc GR . . . .
H34B H 0.7157 0.6808 -0.0785 0.097 Uiso 1 1 calc GR . . . .
H34C H 0.7776 0.7758 0.0417 0.097 Uiso 1 1 calc GR . . . .
C33 C 0.8279(3) 0.9270(3) 0.0582(3) 0.0514(9) Uani 1 1 d . . . . .
H33A H 0.8294 0.9399 0.1099 0.077 Uiso 1 1 calc GR . . . .
H33B H 0.8078 0.9537 0.0366 0.077 Uiso 1 1 calc GR . . . .
H33C H 0.9011 0.9668 0.0940 0.077 Uiso 1 1 calc GR . . . .
C20 C 0.4948(3) 0.7467(3) 0.0906(3) 0.0415(8) Uani 1 1 d . . . . .
C19 C 0.4732(3) 0.6960(3) 0.1165(3) 0.0425(8) Uani 1 1 d . . . . .
C28 C 0.4169(3) 0.6297(3) -0.2086(3) 0.0496(10) Uani 1 1 d . . . . .
H28 H 0.3458 0.5928 -0.2451 0.059 Uiso 1 1 calc R . . . .
C18 C 0.4887(3) 0.6302(3) 0.1043(3) 0.0410(8) Uani 1 1 d . . . . .
C7 C 0.7681(2) 0.8596(3) 0.3327(3) 0.0307(7) Uani 1 1 d . . . . .
H7 H 0.7588 0.8361 0.3609 0.037 Uiso 1 1 calc R . . . .
C35 C 0.7480(5) 0.7896(5) -0.1190(4) 0.0830(16) Uani 1 1 d . . . . .
H35A H 0.8232 0.8329 -0.0788 0.125 Uiso 1 1 calc GR . . . .
H35B H 0.7273 0.8153 -0.1420 0.125 Uiso 1 1 calc GR . . . .
H35C H 0.6966 0.7114 -0.1844 0.125 Uiso 1 1 calc GR . . . .
C31 C 0.6285(3) 0.7419(3) -0.1006(3) 0.0399(8) Uani 1 1 d . . . . .
C32 C 0.7433(3) 0.8042(3) -0.0436(3) 0.0461(9) Uani 1 1 d . . . . .
C14 C 0.6061(3) 0.6173(3) 0.1574(3) 0.0467(9) Uani 1 1 d . . . . .
H14 H 0.6768 0.6504 0.1974 0.056 Uiso 1 1 calc R . . . .
C29 C 0.4388(3) 0.6247(3) -0.2618(3) 0.0533(10) Uani 1 1 d . U . . .
C24 C 0.4330(3) 0.7056(3) 0.1532(4) 0.0531(10) Uani 1 1 d . . . . .
H24 H 0.4162 0.6703 0.1698 0.064 Uiso 1 1 calc R . . . .
C30 C 0.5438(3) 0.6810(3) -0.2070(3) 0.0503(9) Uani 1 1 d . . . . .
H30 H 0.5575 0.6770 -0.2454 0.060 Uiso 1 1 calc R . . . .
C12 C 1.0932(3) 1.1914(3) 0.7519(3) 0.0506(9) Uani 1 1 d . . . . .
H12A H 1.0273 1.1703 0.7196 0.076 Uiso 1 1 calc GR . . . .
H12B H 1.1527 1.2548 0.8326 0.076 Uiso 1 1 calc GR . . . .
H12C H 1.0758 1.1292 0.7290 0.076 Uiso 1 1 calc GR . . . .
C22 C 0.4401(4) 0.8159(4) 0.1423(4) 0.0673(12) Uani 1 1 d . . . . .
H22 H 0.4299 0.8575 0.1519 0.081 Uiso 1 1 calc R . . . .
C17 C 0.4019(3) 0.5216(3) 0.0406(3) 0.0555(11) Uani 1 1 d . . . . .
H17 H 0.3306 0.4871 -0.0011 0.067 Uiso 1 1 calc R . . . .
C15 C 0.5184(3) 0.5097(3) 0.0944(4) 0.0623(12) Uani 1 1 d . . . . .
H15 H 0.5289 0.4694 0.0917 0.075 Uiso 1 1 calc R . . . .
C21 C 0.4788(3) 0.8065(4) 0.1039(4) 0.0541(10) Uani 1 1 d . . . . .
H21 H 0.4944 0.8414 0.0867 0.065 Uiso 1 1 calc R . . . .
C16 C 0.4166(3) 0.4618(3) 0.0360(4) 0.0661(13) Uani 1 1 d . . . . .
H16 H 0.3560 0.3879 -0.0076 0.079 Uiso 1 1 calc R . . . .
C23 C 0.4169(4) 0.7648(4) 0.1661(4) 0.0650(12) Uani 1 1 d . . . . .
H23 H 0.3896 0.7702 0.1917 0.078 Uiso 1 1 calc R . . . .
C36A C 0.2666(6) 0.5175(6) -0.4269(5) 0.059(2) Uani 0.712(12) 1 d . U . A 1
H36A H 0.2246 0.4838 -0.4997 0.088 Uiso 0.712(12) 1 calc GR . . A 1
H36B H 0.2724 0.5710 -0.3864 0.088 Uiso 0.712(12) 1 calc GR . . A 1
H36C H 0.2287 0.4600 -0.4361 0.088 Uiso 0.712(12) 1 calc GR . . A 1
C36B C 0.3397(15) 0.5315(16) -0.4359(16) 0.071(6) Uani 0.288(12) 1 d . U . A 2
H36D H 0.2703 0.4872 -0.5080 0.107 Uiso 0.288(12) 1 calc GR . . A 2
H36E H 0.3506 0.4888 -0.4454 0.107 Uiso 0.288(12) 1 calc GR . . A 2
H36F H 0.4013 0.5993 -0.4038 0.107 Uiso 0.288(12) 1 calc GR . . A 2
O4B O 0.3351(13) 0.5587(13) -0.3660(12) 0.068(5) Uani 0.288(12) 1 d . U . A 2
Cl1 Cl 0.461(3) 0.4696(11) -0.465(2) 0.270(13) Uani 0.315(8) 1 d D . . . .
C37 C 0.579(3) 0.579(3) -0.421(3) 0.23(2) Uani 0.473(11) 3 d DS T P . .
H37A H 0.5651 0.6131 -0.4019 0.277 Uiso 0.158(4) 1 d DR . . . .
H37B H 0.6534 0.6187 -0.3698 0.277 Uiso 0.158(4) 1 d DR . . . .

loop_
_atom_site_aniso_label
_atom_site_aniso_U_11
_atom_site_aniso_U_22
_atom_site_aniso_U_33
_atom_site_aniso_U_23
_atom_site_aniso_U_13
_atom_site_aniso_U_12
Cu1 0.0269(2) 0.0377(2) 0.0340(2) 0.02914(19) 0.02212(17) 0.02350(18)
O1 0.0290(11) 0.0376(12) 0.0308(11) 0.0261(10) 0.0221(10) 0.0228(10)
N1 0.0266(13) 0.0330(14) 0.0376(14) 0.0283(13) 0.0231(12) 0.0219(12)
N2 0.0306(14) 0.0415(15) 0.0462(16) 0.0370(14) 0.0284(13) 0.0271(13)
O3 0.0383(12) 0.0350(12) 0.0294(11) 0.0244(10) 0.0231(10) 0.0256(11)
O2 0.0311(12) 0.0569(15) 0.0369(13) 0.0372(12) 0.0235(11) 0.0309(12)
O4A 0.051(4) 0.074(3) 0.036(3) 0.040(3) 0.032(3) 0.048(3)
C4 0.0340(16) 0.0333(16) 0.0310(16) 0.0249(14) 0.0241(14) 0.0279(14)
C6 0.0315(15) 0.0310(15) 0.0347(16) 0.0264(14) 0.0262(14) 0.0254(14)
C5 0.0276(15) 0.0265(15) 0.0341(16) 0.0228(14) 0.0222(14) 0.0211(13)
C3 0.0335(16) 0.0334(16) 0.0328(15) 0.0274(14) 0.0257(14) 0.0272(14)
C1 0.0292(15) 0.0302(15) 0.0311(16) 0.0238(14) 0.0235(14) 0.0242(13)
C26 0.0359(17) 0.0340(16) 0.0331(16) 0.0264(15) 0.0233(15) 0.0264(15)
C8 0.0369(17) 0.0318(16) 0.0423(18) 0.0285(15) 0.0329(15) 0.0258(14)
C11 0.048(2) 0.0446(19) 0.052(2) 0.0368(18) 0.0430(19) 0.0348(17)
C2 0.0285(15) 0.0315(15) 0.0333(15) 0.0261(14) 0.0243(13) 0.0247(13)
C13 0.0302(16) 0.0311(16) 0.0352(17) 0.0268(15) 0.0219(14) 0.0201(14)
C27 0.0331(17) 0.0371(18) 0.0375(18) 0.0298(16) 0.0240(15) 0.0253(15)
C9 0.071(3) 0.062(2) 0.071(3) 0.060(2) 0.061(2) 0.056(2)
C10 0.047(2) 0.0375(19) 0.055(2) 0.0324(19) 0.040(2) 0.0237(17)
C25 0.0266(16) 0.0421(18) 0.0449(19) 0.0352(17) 0.0232(15) 0.0257(15)
C34 0.053(2) 0.058(2) 0.082(3) 0.053(2) 0.048(2) 0.047(2)
C33 0.049(2) 0.045(2) 0.060(2) 0.042(2) 0.041(2) 0.0353(18)
C20 0.0319(17) 0.0474(19) 0.051(2) 0.0411(18) 0.0315(16) 0.0302(16)
C19 0.0304(16) 0.049(2) 0.053(2) 0.0431(18) 0.0318(16) 0.0297(16)
C28 0.0335(18) 0.0416(19) 0.0382(19) 0.0293(17) 0.0184(16) 0.0258(17)
C18 0.0302(17) 0.0426(19) 0.0472(19) 0.0377(17) 0.0274(16) 0.0261(16)
C7 0.0334(16) 0.0362(16) 0.0384(17) 0.0319(15) 0.0287(15) 0.0285(14)
C35 0.079(3) 0.107(4) 0.071(3) 0.066(3) 0.065(3) 0.070(3)
C31 0.048(2) 0.0366(17) 0.0336(17) 0.0268(15) 0.0300(16) 0.0340(17)
C32 0.052(2) 0.048(2) 0.048(2) 0.0379(18) 0.0398(19) 0.0398(19)
C14 0.0343(18) 0.0385(19) 0.046(2) 0.0331(17) 0.0237(16) 0.0257(16)
C29 0.053(2) 0.046(2) 0.0294(17) 0.0269(17) 0.0229(17) 0.0372(19)
C24 0.044(2) 0.066(2) 0.071(3) 0.058(2) 0.046(2) 0.042(2)
C30 0.061(2) 0.051(2) 0.0393(19) 0.0351(18) 0.0373(19) 0.045(2)
C12 0.055(2) 0.048(2) 0.0350(18) 0.0311(18) 0.0332(18) 0.0375(19)
C22 0.075(3) 0.090(3) 0.104(4) 0.083(3) 0.076(3) 0.073(3)
C17 0.0317(18) 0.048(2) 0.066(2) 0.047(2) 0.0307(19) 0.0258(17)
C15 0.048(2) 0.042(2) 0.063(3) 0.042(2) 0.031(2) 0.0319(19)
C21 0.056(2) 0.068(3) 0.079(3) 0.064(2) 0.055(2) 0.053(2)
C16 0.039(2) 0.043(2) 0.069(3) 0.045(2) 0.030(2) 0.0229(18)
C23 0.064(3) 0.089(3) 0.093(3) 0.076(3) 0.069(3) 0.064(3)
C36A 0.038(4) 0.059(4) 0.032(3) 0.028(3) 0.019(3) 0.033(3)
C36B 0.066(10) 0.073(11) 0.037(7) 0.039(8) 0.036(8) 0.045(9)
O4B 0.042(8) 0.082(8) 0.027(6) 0.038(5) 0.021(6) 0.036(7)
Cl1 0.32(2) 0.140(9) 0.242(14) 0.137(10) 0.219(14) 0.142(12)
C37 0.19(3) 0.19(3) 0.19(3) 0.13(3) 0.13(3) 0.13(3)

loop_
_atom_type_symbol
_atom_type_description
_atom_type_scat_dispersion_real
_atom_type_scat_dispersion_imag
_atom_type_scat_source
C C 0.0033 0.0016 'International Tables Vol C Tables 4.2.6.8 and 6.1.1.4'
H H 0.0000 0.0000 'International Tables Vol C Tables 4.2.6.8 and 6.1.1.4'
Cl Cl 0.1484 0.1585 'International Tables Vol C Tables 4.2.6.8 and 6.1.1.4'
Cu Cu 0.3201 1.2651 'International Tables Vol C Tables 4.2.6.8 and 6.1.1.4'
N N 0.0061 0.0033 'International Tables Vol C Tables 4.2.6.8 and 6.1.1.4'
O O 0.0106 0.0060 'International Tables Vol C Tables 4.2.6.8 and 6.1.1.4'

loop_
_geom_angle_atom_site_label_1
_geom_angle_atom_site_label_2
_geom_angle_atom_site_label_3
_geom_angle
_geom_angle_site_symmetry_1
_geom_angle_site_symmetry_3
_geom_angle_publ_flag
O1 Cu1 N1 92.36(10) . . ?
O1 Cu1 N2 153.60(12) . . ?
N1 Cu1 N2 96.66(11) . . ?
O2 Cu1 O1 89.68(11) . . ?
O2 Cu1 N1 154.53(12) . . ?
O2 Cu1 N2 92.64(12) . . ?
C1 O1 Cu1 127.5(2) . . ?
C13 N1 Cu1 118.4(2) . . ?
C7 N1 Cu1 123.8(2) . . ?
C7 N1 C13 117.2(3) . . ?
C25 N2 Cu1 123.7(3) . . ?
C25 N2 C20 116.5(3) . . ?
C20 N2 Cu1 118.7(2) . . ?
C4 O3 C12 116.6(3) . . ?
C26 O2 Cu1 130.6(2) . . ?
C29 O4A C36A 112.9(6) . . ?
O3 C4 C5 114.5(3) . . ?
C3 C4 O3 125.8(3) . . ?
C3 C4 C5 119.6(3) . . ?
C5 C6 C1 117.8(3) . . ?
C5 C6 C8 121.8(3) . . ?
C1 C6 C8 120.4(3) . . ?
C4 C5 H5 118.1 . . ?
C6 C5 C4 123.8(3) . . ?
C6 C5 H5 118.1 . . ?
C4 C3 H3 120.3 . . ?
C4 C3 C2 119.4(3) . . ?
C2 C3 H3 120.3 . . ?
O1 C1 C6 119.2(3) . . ?
O1 C1 C2 122.9(3) . . ?
C2 C1 C6 117.9(3) . . ?
O2 C26 C27 122.1(3) . . ?
O2 C26 C31 119.4(3) . . ?
C27 C26 C31 118.5(3) . . ?
C6 C8 C10 111.4(3) . . ?
C11 C8 C6 111.2(3) . . ?
C11 C8 C10 106.5(3) . . ?
C9 C8 C6 109.1(3) . . ?
C9 C8 C11 110.1(3) . . ?
C9 C8 C10 108.4(3) . . ?
C8 C11 H11A 109.5 . . ?
C8 C11 H11B 109.5 . . ?
C8 C11 H11C 109.5 . . ?
H11A C11 H11B 109.5 . . ?
H11A C11 H11C 109.5 . . ?
H11B C11 H11C 109.5 . . ?
C3 C2 C7 116.7(3) . . ?
C1 C2 C3 121.4(3) . . ?
C1 C2 C7 121.8(3) . . ?
C18 C13 N1 120.0(3) . . ?
C14 C13 N1 118.9(3) . . ?
C14 C13 C18 121.0(3) . . ?
C26 C27 C28 119.9(3) . . ?
C25 C27 C26 122.5(3) . . ?
C25 C27 C28 117.6(3) . . ?
C8 C9 H9A 109.5 . . ?
C8 C9 H9B 109.5 . . ?
C8 C9 H9C 109.5 . . ?
H9A C9 H9B 109.5 . . ?
H9A C9 H9C 109.5 . . ?
H9B C9 H9C 109.5 . . ?
C8 C10 H10A 109.5 . . ?
C8 C10 H10B 109.5 . . ?
C8 C10 H10C 109.5 . . ?
H10A C10 H10B 109.5 . . ?
H10A C10 H10C 109.5 . . ?
H10B C10 H10C 109.5 . . ?
N2 C25 C27 127.8(3) . . ?
N2 C25 H25 116.1 . . ?
C27 C25 H25 116.1 . . ?
H34A C34 H34B 109.5 . . ?
H34A C34 H34C 109.5 . . ?
H34B C34 H34C 109.5 . . ?
C32 C34 H34A 109.5 . . ?
C32 C34 H34B 109.5 . . ?
C32 C34 H34C 109.5 . . ?
H33A C33 H33B 109.5 . . ?
H33A C33 H33C 109.5 . . ?
H33B C33 H33C 109.5 . . ?
C32 C33 H33A 109.5 . . ?
C32 C33 H33B 109.5 . . ?
C32 C33 H33C 109.5 . . ?
C19 C20 N2 121.1(3) . . ?
C21 C20 N2 118.6(3) . . ?
C21 C20 C19 120.3(4) . . ?
C20 C19 C18 123.3(3) . . ?
C24 C19 C20 117.8(3) . . ?
C24 C19 C18 118.9(3) . . ?
C27 C28 H28 119.9 . . ?
C29 C28 C27 120.1(4) . . ?
C29 C28 H28 119.9 . . ?
C13 C18 C19 121.9(3) . . ?
C17 C18 C13 117.2(3) . . ?
C17 C18 C19 120.7(3) . . ?
N1 C7 C2 126.9(3) . . ?
N1 C7 H7 116.5 . . ?
C2 C7 H7 116.5 . . ?
H35A C35 H35B 109.5 . . ?
H35A C35 H35C 109.5 . . ?
H35B C35 H35C 109.5 . . ?
C32 C35 H35A 109.5 . . ?
C32 C35 H35B 109.5 . . ?
C32 C35 H35C 109.5 . . ?
C26 C31 C32 120.5(3) . . ?
C30 C31 C26 118.4(3) . . ?
C30 C31 C32 121.1(3) . . ?
C34 C32 C35 108.0(4) . . ?
C34 C32 C31 109.6(3) . . ?
C33 C32 C34 110.6(3) . . ?
C33 C32 C35 107.2(4) . . ?
C33 C32 C31 109.6(3) . . ?
C31 C32 C35 111.8(3) . . ?
C13 C14 H14 119.8 . . ?
C15 C14 C13 120.4(4) . . ?
C15 C14 H14 119.8 . . ?
O4A C29 C30 109.0(5) . . ?
C28 C29 O4A 131.3(5) . . ?
C28 C29 C30 119.7(3) . . ?
C28 C29 O4B 101.0(8) . . ?
C30 C29 O4B 139.3(8) . . ?
C19 C24 H24 119.1 . . ?
C23 C24 C19 121.7(4) . . ?
C23 C24 H24 119.1 . . ?
C31 C30 C29 123.4(4) . . ?
C31 C30 H30 118.3 . . ?
C29 C30 H30 118.3 . . ?
O3 C12 H12A 109.5 . . ?
O3 C12 H12B 109.5 . . ?
O3 C12 H12C 109.5 . . ?
H12A C12 H12B 109.5 . . ?
H12A C12 H12C 109.5 . . ?
H12B C12 H12C 109.5 . . ?
C21 C22 H22 120.3 . . ?
C23 C22 H22 120.3 . . ?
C23 C22 C21 119.5(4) . . ?
C18 C17 H17 119.1 . . ?
C18 C17 C16 121.8(4) . . ?
C16 C17 H17 119.1 . . ?
C14 C15 H15 120.1 . . ?
C16 C15 C14 119.7(4) . . ?
C16 C15 H15 120.1 . . ?
C20 C21 C22 120.5(4) . . ?
C20 C21 H21 119.7 . . ?
C22 C21 H21 119.7 . . ?
C17 C16 H16 120.1 . . ?
C15 C16 C17 119.8(4) . . ?
C15 C16 H16 120.1 . . ?
C24 C23 H23 119.9 . . ?
C22 C23 C24 120.1(4) . . ?
C22 C23 H23 119.9 . . ?
O4A C36A H36A 109.5 . . ?
O4A C36A H36B 109.5 . . ?
O4A C36A H36C 109.5 . . ?
H36A C36A H36B 109.5 . . ?
H36A C36A H36C 109.5 . . ?
H36B C36A H36C 109.5 . . ?
H36D C36B H36E 109.5 . . ?
H36D C36B H36F 109.5 . . ?
H36E C36B H36F 109.5 . . ?
O4B C36B H36D 109.5 . . ?
O4B C36B H36E 109.5 . . ?
O4B C36B H36F 109.5 . . ?
C36B O4B C29 107.2(15) . . ?
Cl1 Cl1 Cl1 116.0(12) 6_655 5_565 ?
Cl1 Cl1 C37 71.8(7) 5_565 4_664 ?
Cl1 Cl1 C37 59.5(12) 6_655 . ?
Cl1 Cl1 C37 59.5(12) 5_565 . ?
Cl1 Cl1 C37 71.8(7) 6_655 4_664 ?
C37 Cl1 C37 71(2) 4_664 . ?
Cl1 C37 Cl1 95(2) 6_655 5_565 ?
Cl1 C37 Cl1 95(2) 6_655 4_664 ?
Cl1 C37 Cl1 109(2) 4_664 . ?
Cl1 C37 Cl1 109(2) 6_655 3_564 ?
Cl1 C37 Cl1 84.2(12) 2_654 . ?
Cl1 C37 Cl1 48.7(8) 4_664 3_564 ?
Cl1 C37 Cl1 48.7(8) 5_565 3_564 ?
Cl1 C37 Cl1 109(2) 5_565 2_654 ?
Cl1 C37 Cl1 48.7(8) 6_655 2_654 ?
Cl1 C37 Cl1 84.2(12) 3_564 2_654 ?
Cl1 C37 Cl1 48.7(8) 6_655 . ?
Cl1 C37 Cl1 48.7(8) 5_565 . ?
Cl1 C37 Cl1 48.7(8) 4_664 2_654 ?
Cl1 C37 Cl1 84.2(12) 3_564 . ?
Cl1 C37 Cl1 95(2) 5_565 4_664 ?
Cl1 C37 H37A 131.3 6_655 . ?
Cl1 C37 H37A 44.4 5_565 . ?
Cl1 C37 H37A 111.6 4_664 . ?
Cl1 C37 H37A 67.8 3_564 . ?
Cl1 C37 H37A 150.4 2_654 . ?
Cl1 C37 H37A 83.6 . . ?
Cl1 C37 H37B 159.6 5_565 . ?
Cl1 C37 H37B 128.8 . . ?
Cl1 C37 H37B 89.3 2_654 . ?
Cl1 C37 H37B 103.5 4_664 . ?
Cl1 C37 H37B 145.5 3_564 . ?
Cl1 C37 H37B 90.9 6_655 . ?
H37A C37 H37B 119.1 . . ?

loop_
_geom_bond_atom_site_label_1
_geom_bond_atom_site_label_2
_geom_bond_distance
_geom_bond_site_symmetry_2
_geom_bond_publ_flag
Cu1 O1 1.895(4) . ?
Cu1 N1 1.945(3) . ?
Cu1 N2 1.952(3) . ?
Cu1 O2 1.880(2) . ?
O1 C1 1.307(4) . ?
N1 C13 1.441(4) . ?
N1 C7 1.293(4) . ?
N2 C25 1.299(5) . ?
N2 C20 1.432(5) . ?
O3 C4 1.379(4) . ?
O3 C12 1.417(5) . ?
O2 C26 1.300(4) . ?
O4A C29 1.388(7) . ?
O4A C36A 1.405(10) . ?
C4 C5 1.400(5) . ?
C4 C3 1.357(5) . ?
C6 C5 1.369(5) . ?
C6 C1 1.443(5) . ?
C6 C8 1.529(4) . ?
C5 H5 0.9500 . ?
C3 H3 0.9500 . ?
C3 C2 1.419(5) . ?
C1 C2 1.417(4) . ?
C26 C27 1.420(5) . ?
C26 C31 1.439(5) . ?
C8 C11 1.526(5) . ?
C8 C9 1.524(5) . ?
C8 C10 1.544(6) . ?
C11 H11A 0.9800 . ?
C11 H11B 0.9800 . ?
C11 H11C 0.9800 . ?
C2 C7 1.426(5) . ?
C13 C18 1.395(5) . ?
C13 C14 1.387(5) . ?
C27 C25 1.415(5) . ?
C27 C28 1.431(5) . ?
C9 H9A 0.9800 . ?
C9 H9B 0.9800 . ?
C9 H9C 0.9800 . ?
C10 H10A 0.9800 . ?
C10 H10B 0.9800 . ?
C10 H10C 0.9800 . ?
C25 H25 0.9500 . ?
C34 H34A 0.9800 . ?
C34 H34B 0.9800 . ?
C34 H34C 0.9800 . ?
C34 C32 1.521(6) . ?
C33 H33A 0.9800 . ?
C33 H33B 0.9800 . ?
C33 H33C 0.9800 . ?
C33 C32 1.519(6) . ?
C20 C19 1.392(5) . ?
C20 C21 1.383(5) . ?
C19 C18 1.497(5) . ?
C19 C24 1.387(6) . ?
C28 H28 0.9500 . ?
C28 C29 1.363(6) . ?
C18 C17 1.389(5) . ?
C7 H7 0.9500 . ?
C35 H35A 0.9800 . ?
C35 H35B 0.9800 . ?
C35 H35C 0.9800 . ?
C35 C32 1.535(6) . ?
C31 C32 1.532(6) . ?
C31 C30 1.371(5) . ?
C14 H14 0.9500 . ?
C14 C15 1.384(6) . ?
C29 C30 1.390(6) . ?
C29 O4B 1.433(16) . ?
C24 H24 0.9500 . ?
C24 C23 1.374(6) . ?
C30 H30 0.9500 . ?
C12 H12A 0.9800 . ?
C12 H12B 0.9800 . ?
C12 H12C 0.9800 . ?
C22 H22 0.9500 . ?
C22 C21 1.385(6) . ?
C22 C23 1.365(7) . ?
C17 H17 0.9500 . ?
C17 C16 1.392(6) . ?
C15 H15 0.9500 . ?
C15 C16 1.368(6) . ?
C21 H21 0.9500 . ?
C16 H16 0.9500 . ?
C23 H23 0.9500 . ?
C36A H36A 0.9800 . ?
C36A H36B 0.9800 . ?
C36A H36C 0.9800 . ?
C36B H36D 0.9800 . ?
C36B H36E 0.9800 . ?
C36B H36F 0.9800 . ?
C36B O4B 1.39(3) . ?
Cl1 Cl1 1.478(16) 6_655 ?
Cl1 Cl1 1.478(17) 5_565 ?
Cl1 C37 1.70(3) 4_664 ?
Cl1 C37 1.869(13) . ?
C37 Cl1 1.869(13) 2_654 ?
C37 Cl1 1.869(13) 3_564 ?
C37 Cl1 1.70(3) 4_664 ?
C37 Cl1 1.70(3) 6_655 ?
C37 Cl1 1.70(3) 5_565 ?
C37 H37A 0.8910 . ?
C37 H37B 0.9647 . ?
